data_7007245
loop_
_publ_author_name
'Cole, Marcus L.'
'Deacon, Glen B.'
'Forsyth, Craig M.'
'Konstas, Kristina'
'Junk, Peter C.'

_publ_section_title
;
 Synthesis and structural characterisation of heavy alkaline earth
 N,N'-bis(aryl)formamidinate complexes.
;
_journal_issue 27
_journal_name_full 'Dalton transactions (Cambridge, England : 2003)'
_journal_page_first 3360
_journal_page_last 3367
_journal_paper_doi 10.1039/b602210c
_journal_year 2006
_chemical_compound_source THF
_chemical_formula_moiety 'C70 H78 N4 O5 Sr'
_chemical_formula_sum 'C70 H78 N4 O5 Sr'
_chemical_formula_weight 1142.98
_chemical_melting_point 410(3)
_space_group_IT_number 56
_symmetry_cell_setting orthorhombic
_symmetry_Int_Tables_number 56
_symmetry_space_group_name_Hall '-P 2ab 2ac'
_symmetry_space_group_name_H-M 'P c c n'
_atom_sites_solution_hydrogens geom
_atom_sites_solution_primary direct
_atom_sites_solution_secondary difmap
_audit_creation_method SHELXL-97
_cell_angle_alpha 90.00
_cell_angle_beta 90.00
_cell_angle_gamma 90.00
_cell_formula_units_Z 4
_cell_length_a 26.6486(4)
_cell_length_b 10.17120(10)
_cell_length_c 21.9266(3)
_cell_measurement_temperature 123(2)
_cell_volume 5943.17(13)
_computing_cell_refinement DENZO-SMN
_computing_data_collection 'Nonius Collect'
_computing_data_reduction X-Seed
_computing_molecular_graphics 'X-Seed / POV-Ray'
_computing_publication_material 'Microsoft Office 2000'
_computing_structure_refinement 'SHELXL-97 (Sheldrick, 1997)'
_computing_structure_solution 'SHELXS-97 (Sheldrick, 1990)'
_diffrn_ambient_temperature 123(2)
_diffrn_measured_fraction_theta_full 0.982
_diffrn_measured_fraction_theta_max 0.982
_diffrn_measurement_device_type 'Nonius Kappa CCD'
_diffrn_measurement_method 'psi and omega scans'
_diffrn_radiation_monochromator graphite
_diffrn_radiation_probe x-ray
_diffrn_radiation_type MoK\a
_diffrn_radiation_wavelength 0.71073
_diffrn_reflns_av_R_equivalents 0.1274
_diffrn_reflns_av_sigmaI/netI 0.0881
_diffrn_reflns_limit_h_max 34
_diffrn_reflns_limit_h_min -34
_diffrn_reflns_limit_k_max 13
_diffrn_reflns_limit_k_min -13
_diffrn_reflns_limit_l_max 27
_diffrn_reflns_limit_l_min -27
_diffrn_reflns_number 49571
_diffrn_reflns_theta_full 27.50
_diffrn_reflns_theta_max 27.50
_diffrn_reflns_theta_min 2.34
_diffrn_source 'fine-focus sealed tube'
_exptl_absorpt_coefficient_mu 0.962
_exptl_absorpt_correction_T_max 0.9357
_exptl_absorpt_correction_T_min 0.6714
_exptl_absorpt_correction_type empirical
_exptl_absorpt_process_details 'performed as part of the DENZO-SMN package'
_exptl_crystal_colour colourless
_exptl_crystal_density_diffrn 1.277
_exptl_crystal_density_method 'not measured'
_exptl_crystal_description 'rectangular block'
_exptl_crystal_F_000 2416
_exptl_crystal_size_max 0.45
_exptl_crystal_size_mid 0.20
_exptl_crystal_size_min 0.07
_refine_diff_density_max 0.529
_refine_diff_density_min -0.707
_refine_diff_density_rms 0.079
_refine_ls_extinction_method none
_refine_ls_goodness_of_fit_ref 1.088
_refine_ls_hydrogen_treatment mixed
_refine_ls_matrix_type full
_refine_ls_number_parameters 390
_refine_ls_number_reflns 6710
_refine_ls_number_restraints 0
_refine_ls_restrained_S_all 1.088
_refine_ls_R_factor_all 0.1442
_refine_ls_R_factor_gt 0.0783
_refine_ls_shift/su_max 0.000
_refine_ls_shift/su_mean 0.000
_refine_ls_structure_factor_coef Fsqd
_refine_ls_weighting_details 'calc w=1/[\s^2^(Fo^2^)+(0.0448P)^2^+11.6459P] where P=(Fo^2^+2Fc^2^)/3'
_refine_ls_weighting_scheme calc
_refine_ls_wR_factor_gt 0.1374
_refine_ls_wR_factor_ref 0.1606
_reflns_number_gt 4107
_reflns_number_total 6710
_reflns_threshold_expression >2sigma(I)
_cod_data_source_file b602210c.txt
_cod_data_source_block COMPOUND_6
_cod_depositor_comments
;
The following automatic conversions were performed:

'_chemical_melting_point' value '408-413' was changed to '410(3)' -
the average value was taken and precision was estimated.

Automatic conversion script
Id: cif_fix_values 1569 2011-02-09 13:29:24Z adriana 
;
_cod_database_code 7007245

loop_
_symmetry_equiv_pos_as_xyz
'x, y, z'
'-x+1/2, -y+1/2, z'
'x+1/2, -y, -z+1/2'
'-x, y+1/2, -z+1/2'
'-x, -y, -z'
'x-1/2, y-1/2, -z'
'-x-1/2, y, z-1/2'
'x, -y-1/2, z-1/2'

loop_
_atom_site_label
_atom_site_type_symbol
_atom_site_fract_x
_atom_site_fract_y
_atom_site_fract_z
_atom_site_U_iso_or_equiv
_atom_site_adp_type
_atom_site_occupancy
_atom_site_symmetry_multiplicity
_atom_site_calc_flag
_atom_site_refinement_flags
_atom_site_disorder_assembly
_atom_site_disorder_group
Sr1 Sr 0.7500 0.7500 0.78833(2) 0.02849(16) Uani 1 2 d S . .
O1 O 0.80948(12) 0.9409(3) 0.81307(14) 0.0423(8) Uani 1 1 d . . .
O2 O 0.7500 0.7500 0.90792(16) 0.0431(11) Uani 1 2 d S . .
O3 O 0.9600(3) 0.6641(7) 0.4357(3) 0.074(3) Uani 0.602(6) 1 d P A 1
O4 O 0.9973(3) 0.6935(10) 0.5296(4) 0.062(3) Uani 0.398(6) 1 d P A 2
N1 N 0.82394(13) 0.5804(3) 0.80996(14) 0.0306(8) Uani 1 1 d . . .
N2 N 0.79257(11) 0.5746(3) 0.71143(14) 0.0289(8) Uani 1 1 d . . .
C1 C 0.85359(16) 0.5128(4) 0.85368(18) 0.0312(10) Uani 1 1 d . . .
C2 C 0.90250(16) 0.4629(4) 0.84260(19) 0.0353(11) Uani 1 1 d . . .
C3 C 0.92638(17) 0.3925(5) 0.8891(2) 0.0445(12) Uani 1 1 d . . .
H3 H 0.9587 0.3567 0.8814 0.053 Uiso 1 1 calc R . .
C4 C 0.90493(19) 0.3728(5) 0.9453(2) 0.0469(13) Uani 1 1 d . . .
H4 H 0.9221 0.3243 0.9759 0.056 Uiso 1 1 calc R . .
C5 C 0.85809(19) 0.4246(4) 0.9568(2) 0.0422(11) Uani 1 1 d . . .
H5 H 0.8432 0.4132 0.9958 0.051 Uiso 1 1 calc R . .
C6 C 0.83250(18) 0.4934(4) 0.91171(18) 0.0361(11) Uani 1 1 d . . .
H6 H 0.8001 0.5280 0.9203 0.043 Uiso 1 1 calc R . .
C7 C 0.93013(15) 0.4843(5) 0.78453(19) 0.0369(11) Uani 1 1 d . . .
C8 C 0.93815(16) 0.6105(5) 0.7610(2) 0.0399(11) Uani 1 1 d . . .
H8 H 0.9248 0.6849 0.7817 0.048 Uiso 1 1 calc R . .
C9 C 0.96549(16) 0.6277(6) 0.7076(2) 0.0487(13) Uani 1 1 d . . .
H9 H 0.9709 0.7138 0.6922 0.058 Uiso 1 1 calc R . .
C10 C 0.98493(16) 0.5202(6) 0.6764(2) 0.0531(14) Uani 1 1 d . . .
H10 H 1.0033 0.5321 0.6397 0.064 Uiso 1 1 calc R . .
C11 C 0.97707(17) 0.3957(6) 0.6998(2) 0.0520(14) Uani 1 1 d . . .
H11 H 0.9903 0.3216 0.6789 0.062 Uiso 1 1 calc R . .
C12 C 0.95010(15) 0.3772(5) 0.7532(2) 0.0446(12) Uani 1 1 d . . .
H12 H 0.9452 0.2908 0.7686 0.054 Uiso 1 1 calc R . .
C13 C 0.79931(15) 0.5164(4) 0.65378(17) 0.0270(9) Uani 1 1 d . . .
C14 C 0.75777(15) 0.4770(4) 0.61776(16) 0.0276(9) Uani 1 1 d . . .
C15 C 0.76695(16) 0.4175(4) 0.56150(18) 0.0303(10) Uani 1 1 d . . .
H15 H 0.7392 0.3905 0.5373 0.036 Uiso 1 1 calc R . .
C16 C 0.81510(16) 0.3963(4) 0.53979(19) 0.0338(10) Uani 1 1 d . . .
H16 H 0.8201 0.3558 0.5012 0.041 Uiso 1 1 calc R . .
C17 C 0.85558(17) 0.4345(4) 0.57443(19) 0.0368(11) Uani 1 1 d . . .
H17 H 0.8888 0.4206 0.5600 0.044 Uiso 1 1 calc R . .
C18 C 0.84760(15) 0.4934(4) 0.63061(18) 0.0314(10) Uani 1 1 d . . .
H18 H 0.8758 0.5191 0.6543 0.038 Uiso 1 1 calc R . .
C19 C 0.70499(15) 0.4933(4) 0.63730(17) 0.0282(9) Uani 1 1 d . . .
C20 C 0.68517(15) 0.6162(4) 0.65233(17) 0.0325(10) Uani 1 1 d . . .
H20 H 0.7067 0.6906 0.6534 0.039 Uiso 1 1 calc R . .
C21 C 0.63486(16) 0.6321(5) 0.6657(2) 0.0390(11) Uani 1 1 d . . .
H21 H 0.6221 0.7169 0.6751 0.047 Uiso 1 1 calc R . .
C22 C 0.60295(17) 0.5243(5) 0.6654(2) 0.0448(12) Uani 1 1 d . . .
H22 H 0.5684 0.5349 0.6746 0.054 Uiso 1 1 calc R . .
C23 C 0.62189(17) 0.4016(5) 0.6517(2) 0.0465(13) Uani 1 1 d . . .
H23 H 0.6003 0.3273 0.6517 0.056 Uiso 1 1 calc R . .
C24 C 0.67224(16) 0.3863(4) 0.63787(18) 0.0367(11) Uani 1 1 d . . .
H24 H 0.6848 0.3012 0.6286 0.044 Uiso 1 1 calc R . .
C25 C 0.82187(14) 0.5268(4) 0.75492(17) 0.0263(9) Uani 1 1 d . . .
H25 H 0.8420 0.4519 0.7464 0.032 Uiso 1 1 calc R . .
C26 C 0.79244(18) 1.0753(4) 0.8123(2) 0.0466(12) Uani 1 1 d . . .
H26A H 0.7659 1.0885 0.8432 0.056 Uiso 1 1 calc R . .
H26B H 0.7786 1.0976 0.7717 0.056 Uiso 1 1 calc R . .
C27 C 0.83624(19) 1.1593(5) 0.8261(3) 0.0639(16) Uani 1 1 d . . .
H27A H 0.8266 1.2336 0.8528 0.077 Uiso 1 1 calc R . .
H27B H 0.8513 1.1947 0.7882 0.077 Uiso 1 1 calc R . .
C28 C 0.87240(18) 1.0680(5) 0.8583(2) 0.0506(13) Uani 1 1 d . . .
H28A H 0.9076 1.0965 0.8525 0.061 Uiso 1 1 calc R . .
H28B H 0.8651 1.0629 0.9025 0.061 Uiso 1 1 calc R . .
C29 C 0.86250(18) 0.9388(4) 0.8272(2) 0.0414(11) Uani 1 1 d . . .
H29A H 0.8828 0.9308 0.7896 0.050 Uiso 1 1 calc R . .
H29B H 0.8706 0.8644 0.8546 0.050 Uiso 1 1 calc R . .
C30 C 0.7098(2) 0.7009(5) 0.94586(19) 0.0468(13) Uani 1 1 d . . .
H30A H 0.7089 0.6036 0.9449 0.056 Uiso 1 1 calc R . .
H30B H 0.6771 0.7352 0.9318 0.056 Uiso 1 1 calc R . .
C31 C 0.72146(18) 0.7499(5) 1.00990(18) 0.0496(12) Uani 1 1 d . . .
H31A H 0.7078 0.8392 1.0167 0.059 Uiso 1 1 calc R . .
H31B H 0.7079 0.6896 1.0413 0.059 Uiso 1 1 calc R . .
C32 C 0.9665(5) 0.7894(12) 0.4430(4) 0.160(5) Uani 0.602(6) 1 d P A 1
H32A H 0.9452 0.8382 0.4137 0.193 Uiso 0.602(6) 1 calc PR A 1
H32B H 1.0019 0.8123 0.4347 0.193 Uiso 0.602(6) 1 calc PR A 1
C33 C 0.9523(3) 0.8309(9) 0.5106(4) 0.053(2) Uani 0.602(6) 1 d P A 1
H33A H 0.9777 0.8912 0.5281 0.064 Uiso 0.602(6) 1 calc PR A 1
H33B H 0.9189 0.8733 0.5123 0.064 Uiso 0.602(6) 1 calc PR A 1
C34 C 0.9522(3) 0.7155(10) 0.5394(3) 0.110(3) Uani 0.602(6) 1 d P A 1
H34A H 0.9253 0.7123 0.5705 0.132 Uiso 0.602(6) 1 calc PR A 1
H34B H 0.9849 0.6991 0.5595 0.132 Uiso 0.602(6) 1 calc PR A 1
C35 C 0.9419(4) 0.6073(9) 0.4848(4) 0.058(3) Uani 0.602(6) 1 d P A 1
H35A H 0.9595 0.5236 0.4933 0.069 Uiso 0.602(6) 1 calc PR A 1
H35B H 0.9055 0.5895 0.4803 0.069 Uiso 0.602(6) 1 calc PR A 1
C36 C 0.9522(3) 0.7155(10) 0.5394(3) 0.110(3) Uani 0.40 1 d P A 2
H36A H 0.9508 0.7909 0.5679 0.132 Uiso 0.398(6) 1 calc PR A 2
H36B H 0.9390 0.6385 0.5619 0.132 Uiso 0.398(6) 1 calc PR A 2
C37 C 0.9176(5) 0.7425(17) 0.4922(7) 0.065(4) Uani 0.398(6) 1 d P A 2
H37A H 0.8942 0.8150 0.5020 0.078 Uiso 0.398(6) 1 calc PR A 2
H37B H 0.8990 0.6638 0.4781 0.078 Uiso 0.398(6) 1 calc PR A 2
C38 C 0.9665(5) 0.7894(12) 0.4430(4) 0.160(5) Uani 0.40 1 d P A 2
H38A H 0.9575 0.7828 0.3992 0.193 Uiso 0.398(6) 1 calc PR A 2
H38B H 0.9805 0.8773 0.4523 0.193 Uiso 0.398(6) 1 calc PR A 2
C39 C 0.9993(6) 0.6768(16) 0.4651(7) 0.060(4) Uani 0.398(6) 1 d P A 2
H39A H 0.9854 0.5906 0.4527 0.072 Uiso 0.398(6) 1 calc PR A 2
H39B H 1.0341 0.6851 0.4497 0.072 Uiso 0.398(6) 1 calc PR A 2

loop_
_atom_site_aniso_label
_atom_site_aniso_U_11
_atom_site_aniso_U_22
_atom_site_aniso_U_33
_atom_site_aniso_U_23
_atom_site_aniso_U_13
_atom_site_aniso_U_12
Sr1 0.0389(3) 0.0304(3) 0.0162(2) 0.000 0.000 -0.0119(3)
O1 0.051(2) 0.0370(19) 0.0392(18) 0.0012(14) -0.0105(15) -0.0159(15)
O2 0.077(3) 0.036(2) 0.0165(19) 0.000 0.000 -0.010(3)
O3 0.131(7) 0.041(4) 0.051(4) 0.011(3) 0.016(5) -0.013(4)
O4 0.030(5) 0.090(7) 0.066(7) 0.008(5) -0.013(5) 0.003(5)
N1 0.037(2) 0.033(2) 0.0214(17) 0.0019(15) -0.0041(16) -0.0166(16)
N2 0.0264(17) 0.040(2) 0.0205(17) 0.0001(16) -0.0013(15) -0.0137(15)
C1 0.039(2) 0.029(2) 0.025(2) 0.0018(18) -0.0096(19) -0.0109(19)
C2 0.033(2) 0.043(3) 0.030(2) 0.004(2) -0.009(2) -0.015(2)
C3 0.037(3) 0.058(3) 0.038(3) 0.005(2) -0.010(2) -0.008(2)
C4 0.050(3) 0.056(3) 0.034(3) 0.008(2) -0.014(2) -0.010(3)
C5 0.060(3) 0.043(3) 0.024(2) 0.002(2) -0.005(2) -0.019(2)
C6 0.047(3) 0.035(3) 0.027(2) -0.0029(19) -0.003(2) -0.013(2)
C7 0.025(2) 0.057(3) 0.029(2) 0.005(2) -0.009(2) -0.011(2)
C8 0.029(2) 0.053(3) 0.037(2) 0.004(2) -0.010(2) -0.013(2)
C9 0.025(2) 0.077(4) 0.044(3) 0.023(3) -0.007(2) -0.020(2)
C10 0.023(2) 0.092(5) 0.044(3) 0.014(3) 0.002(2) -0.005(3)
C11 0.031(3) 0.079(4) 0.046(3) 0.003(3) 0.002(2) 0.000(3)
C12 0.029(2) 0.061(3) 0.044(3) 0.010(3) -0.004(2) -0.004(2)
C13 0.029(2) 0.029(2) 0.023(2) -0.0002(17) 0.0010(18) -0.0093(18)
C14 0.033(2) 0.029(2) 0.0206(19) 0.0058(16) -0.0009(18) -0.0090(18)
C15 0.043(3) 0.027(2) 0.021(2) 0.0021(17) -0.0042(18) -0.0064(18)
C16 0.053(3) 0.026(2) 0.023(2) 0.0016(18) 0.007(2) -0.0052(19)
C17 0.038(3) 0.038(3) 0.034(2) 0.004(2) 0.011(2) -0.008(2)
C18 0.033(2) 0.035(2) 0.026(2) 0.0014(19) -0.0002(19) -0.0132(19)
C19 0.035(2) 0.033(2) 0.017(2) -0.0022(17) -0.0068(18) -0.0050(19)
C20 0.034(2) 0.043(3) 0.021(2) 0.0003(19) -0.0051(18) -0.016(2)
C21 0.034(2) 0.047(3) 0.036(3) -0.005(2) 0.001(2) -0.006(2)
C22 0.032(2) 0.061(4) 0.041(3) -0.003(2) -0.001(2) -0.007(2)
C23 0.039(3) 0.057(3) 0.043(3) -0.009(2) 0.001(2) -0.026(2)
C24 0.044(3) 0.038(3) 0.028(2) -0.0062(19) -0.001(2) -0.017(2)
C25 0.020(2) 0.035(2) 0.024(2) 0.0001(18) 0.0022(17) -0.0139(17)
C26 0.050(3) 0.035(3) 0.055(3) 0.001(2) -0.014(2) -0.009(2)
C27 0.050(3) 0.047(3) 0.095(5) -0.007(3) -0.017(3) -0.009(3)
C28 0.048(3) 0.043(3) 0.061(3) -0.013(3) -0.015(3) -0.006(2)
C29 0.052(3) 0.037(3) 0.035(3) 0.000(2) -0.008(2) -0.011(2)
C30 0.085(4) 0.030(2) 0.025(2) -0.0002(18) 0.010(2) -0.007(3)
C31 0.099(4) 0.031(2) 0.0188(19) 0.004(2) 0.005(2) 0.014(3)
C32 0.214(12) 0.185(12) 0.083(6) 0.047(7) 0.011(7) 0.031(10)
C33 0.046(5) 0.048(6) 0.066(6) -0.001(5) 0.000(5) -0.001(4)
C34 0.087(6) 0.181(10) 0.063(5) 0.026(6) -0.002(4) -0.003(6)
C35 0.068(6) 0.039(5) 0.066(6) 0.001(5) 0.012(5) -0.009(5)
C36 0.087(6) 0.181(10) 0.063(5) 0.026(6) -0.002(4) -0.003(6)
C37 0.036(7) 0.077(11) 0.082(10) 0.018(9) -0.008(7) 0.009(8)
C38 0.214(12) 0.185(12) 0.083(6) 0.047(7) 0.011(7) 0.031(10)
C39 0.045(8) 0.087(11) 0.047(8) -0.017(8) -0.004(7) -0.003(8)

loop_
_atom_type_symbol
_atom_type_description
_atom_type_scat_dispersion_real
_atom_type_scat_dispersion_imag
_atom_type_scat_source
C C 0.0033 0.0016 'International Tables Vol C Tables 4.2.6.8 and 6.1.1.4'
H H 0.0000 0.0000 'International Tables Vol C Tables 4.2.6.8 and 6.1.1.4'
N N 0.0061 0.0033 'International Tables Vol C Tables 4.2.6.8 and 6.1.1.4'
O O 0.0106 0.0060 'International Tables Vol C Tables 4.2.6.8 and 6.1.1.4'
Sr Sr -1.5307 3.2498 'International Tables Vol C Tables 4.2.6.8 and 6.1.1.4'

loop_
_geom_angle_atom_site_label_1
_geom_angle_atom_site_label_2
_geom_angle_atom_site_label_3
_geom_angle
_geom_angle_site_symmetry_1
_geom_angle_site_symmetry_3
_geom_angle_publ_flag
O1 Sr1 O1 155.58(14) 2_665 . ?
O1 Sr1 O2 77.79(7) 2_665 . ?
O1 Sr1 O2 77.79(7) . . ?
O1 Sr1 N1 85.94(10) 2_665 . ?
O1 Sr1 N1 89.74(10) . . ?
O2 Sr1 N1 79.74(7) . . ?
O1 Sr1 N1 89.74(10) 2_665 2_665 ?
O1 Sr1 N1 85.94(10) . 2_665 ?
O2 Sr1 N1 79.74(7) . 2_665 ?
N1 Sr1 N1 159.47(14) . 2_665 ?
O1 Sr1 N2 111.85(10) 2_665 2_665 ?
O1 Sr1 N2 83.78(9) . 2_665 ?
O2 Sr1 N2 128.58(7) . 2_665 ?
N1 Sr1 N2 148.13(10) . 2_665 ?
N1 Sr1 N2 51.17(10) 2_665 2_665 ?
O1 Sr1 N2 83.78(9) 2_665 . ?
O1 Sr1 N2 111.85(10) . . ?
O2 Sr1 N2 128.58(7) . . ?
N1 Sr1 N2 51.17(10) . . ?
N1 Sr1 N2 148.13(10) 2_665 . ?
N2 Sr1 N2 102.85(14) 2_665 . ?
O1 Sr1 C25 103.04(10) 2_665 2_665 ?
O1 Sr1 C25 82.85(10) . 2_665 ?
O2 Sr1 C25 103.86(7) . 2_665 ?
N1 Sr1 C25 170.81(10) . 2_665 ?
N1 Sr1 C25 25.60(10) 2_665 2_665 ?
N2 Sr1 C25 25.64(9) 2_665 2_665 ?
N2 Sr1 C25 127.07(11) . 2_665 ?
O1 Sr1 C25 82.85(10) 2_665 . ?
O1 Sr1 C25 103.04(10) . . ?
O2 Sr1 C25 103.86(7) . . ?
N1 Sr1 C25 25.60(10) . . ?
N1 Sr1 C25 170.81(10) 2_665 . ?
N2 Sr1 C25 127.07(11) 2_665 . ?
N2 Sr1 C25 25.64(9) . . ?
C25 Sr1 C25 152.29(14) 2_665 . ?
C26 O1 C29 108.9(3) . . ?
C26 O1 Sr1 121.4(3) . . ?
C29 O1 Sr1 129.6(3) . . ?
C30 O2 C30 109.7(4) . 2_665 ?
C30 O2 Sr1 125.2(2) . . ?
C30 O2 Sr1 125.2(2) 2_665 . ?
C32 O3 C35 112.3(8) . . ?
C25 N1 C1 116.0(4) . . ?
C25 N1 Sr1 94.2(3) . . ?
C1 N1 Sr1 147.8(3) . . ?
C25 N2 C13 114.6(3) . . ?
C25 N2 Sr1 92.3(2) . . ?
C13 N2 Sr1 153.0(3) . . ?
C6 C1 N1 117.2(4) . . ?
C6 C1 C2 118.2(4) . . ?
N1 C1 C2 124.6(4) . . ?
C3 C2 C1 118.4(4) . . ?
C3 C2 C7 118.2(4) . . ?
C1 C2 C7 123.3(4) . . ?
C4 C3 C2 122.6(5) . . ?
C3 C4 C5 119.0(4) . . ?
C4 C5 C6 120.5(4) . . ?
C5 C6 C1 121.2(4) . . ?
C12 C7 C8 118.5(4) . . ?
C12 C7 C2 119.8(4) . . ?
C8 C7 C2 121.7(4) . . ?
C9 C8 C7 120.3(5) . . ?
C8 C9 C10 120.7(5) . . ?
C11 C10 C9 118.8(5) . . ?
C10 C11 C12 121.1(5) . . ?
C11 C12 C7 120.5(5) . . ?
C18 C13 N2 120.8(3) . . ?
C18 C13 C14 117.8(3) . . ?
N2 C13 C14 121.3(3) . . ?
C15 C14 C13 118.6(4) . . ?
C15 C14 C19 118.1(3) . . ?
C13 C14 C19 123.3(3) . . ?
C16 C15 C14 122.2(4) . . ?
C17 C16 C15 119.5(4) . . ?
C16 C17 C18 119.5(4) . . ?
C17 C18 C13 122.3(4) . . ?
C24 C19 C20 117.4(4) . . ?
C24 C19 C14 120.7(4) . . ?
C20 C19 C14 121.8(4) . . ?
C21 C20 C19 121.4(4) . . ?
C20 C21 C22 120.1(5) . . ?
C23 C22 C21 119.5(4) . . ?
C22 C23 C24 120.2(4) . . ?
C23 C24 C19 121.4(4) . . ?
N2 C25 N1 121.9(4) . . ?
N2 C25 Sr1 62.0(2) . . ?
N1 C25 Sr1 60.2(2) . . ?
O1 C26 C27 107.3(4) . . ?
C26 C27 C28 104.1(4) . . ?
C29 C28 C27 102.3(4) . . ?
O1 C29 C28 104.8(4) . . ?
O2 C30 C31 105.5(4) . . ?
C31 C31 C30 101.8(3) 2_665 . ?
O3 C32 C33 110.1(8) . . ?
C34 C33 C32 102.1(8) . . ?
C33 C34 C35 104.1(7) . . ?
O3 C35 C34 103.9(7) . . ?

loop_
_geom_bond_atom_site_label_1
_geom_bond_atom_site_label_2
_geom_bond_distance
_geom_bond_site_symmetry_2
_geom_bond_publ_flag
Sr1 O1 2.565(3) 2_665 ?
Sr1 O1 2.565(3) . ?
Sr1 O2 2.622(4) . ?
Sr1 N1 2.661(4) . ?
Sr1 N1 2.661(4) 2_665 ?
Sr1 N2 2.704(3) 2_665 ?
Sr1 N2 2.704(3) . ?
Sr1 C25 3.059(4) 2_665 ?
Sr1 C25 3.059(4) . ?
O1 C26 1.440(5) . ?
O1 C29 1.447(5) . ?
O2 C30 1.444(5) . ?
O2 C30 1.444(5) 2_665 ?
O3 C32 1.297(12) . ?
O3 C35 1.315(10) . ?
O4 C39 1.425(16) . ?
N1 C25 1.326(5) . ?
N1 C1 1.420(5) . ?
N2 C25 1.325(5) . ?
N2 C13 1.407(5) . ?
C1 C6 1.405(6) . ?
C1 C2 1.419(6) . ?
C2 C3 1.399(6) . ?
C2 C7 1.487(6) . ?
C3 C4 1.375(6) . ?
C4 C5 1.378(7) . ?
C5 C6 1.390(6) . ?
C7 C12 1.393(6) . ?
C7 C8 1.400(6) . ?
C8 C9 1.391(6) . ?
C9 C10 1.389(7) . ?
C10 C11 1.382(7) . ?
C11 C12 1.388(6) . ?
C13 C18 1.403(5) . ?
C13 C14 1.418(5) . ?
C14 C15 1.396(5) . ?
C14 C19 1.480(6) . ?
C15 C16 1.385(6) . ?
C16 C17 1.375(6) . ?
C17 C18 1.386(6) . ?
C19 C24 1.395(6) . ?
C19 C20 1.397(6) . ?
C20 C21 1.382(6) . ?
C21 C22 1.387(6) . ?
C22 C23 1.380(7) . ?
C23 C24 1.384(6) . ?
C26 C27 1.478(6) . ?
C27 C28 1.514(7) . ?
C28 C29 1.503(6) . ?
C30 C31 1.522(6) . ?
C31 C31 1.521(10) 2_665 ?
C32 C33 1.587(13) . ?
C33 C34 1.332(11) . ?
C34 C35 1.649(11) . ?
